data_7131267
loop_
_publ_author_name
'Ghouilem, Juba'
'Bazzi, Sokna'
'Grimblat, Nicolas'
'Retailleau, Pascal'
'Gandon, Vincent'
'Messaoudi, Samir'

_publ_section_title
;
 Transient imine as a directing group for the Pd-catalyzed anomeric
 C(sp<sup>3</sup>)-H arylation of 3-aminosugars.
;
_journal_issue 17
_journal_name_full 'Chemical communications (Cambridge, England)'
_journal_page_first 2497
_journal_page_last 2500
_journal_paper_doi 10.1039/d3cc00046j
_journal_volume 59
_journal_year 2023
_chemical_absolute_configuration syn
_chemical_formula_moiety 'C27 H29 N3 O3'
_chemical_formula_sum 'C27 H29 N3 O3'
_chemical_formula_weight 443.53
_chemical_name_systematic 2R,3S,4S,6S)-4-azido-3-(benzyloxy)-2-((benzyloxy)methyl)-6-(p-tolyl)tetrahydro-2H-pyran
_space_group_crystal_system orthorhombic
_space_group_IT_number 19
_space_group_name_Hall 'P 2ac 2ab'
_space_group_name_H-M_alt 'P 21 21 21'
_atom_sites_solution_hydrogens geom
_atom_sites_solution_primary other
_atom_sites_solution_secondary difmap
_audit_creation_method SHELXL-2018/3
_audit_update_record
;
2022-12-09 deposited with the CCDC.	2023-01-31 downloaded from the CCDC.
;
_cell_angle_alpha 90
_cell_angle_beta 90
_cell_angle_gamma 90
_cell_formula_units_Z 4
_cell_length_a 4.8747(2)
_cell_length_b 10.5771(4)
_cell_length_c 44.7202(16)
_cell_measurement_reflns_used 9625
_cell_measurement_temperature 123(2)
_cell_measurement_theta_max 27.9290
_cell_measurement_theta_min 2.1430
_cell_volume 2305.78(15)
_computing_cell_refinement 'CrysAlisPro 1.171.42.75a (Rigaku OD, 2022)'
_computing_data_collection 'CrysAlisPro 1.171.42.75a (Rigaku OD, 2022)'
_computing_data_reduction 'CrysAlisPro 1.171.42.75a (Rigaku OD, 2022)'
_computing_structure_refinement 'SHELXL-2018/3 (Sheldrick, 2018)'
_computing_structure_solution 'SHELXT 2018/2 (Sheldrick, 2018)'
_diffrn_ambient_environment N~2~
_diffrn_ambient_temperature 123(2)
_diffrn_detector 'Hybrid Pixel Array Detector'
_diffrn_detector_area_resol_mean 5.8140
_diffrn_measured_fraction_theta_full 0.997
_diffrn_measured_fraction_theta_max 0.997
_diffrn_measurement_device 'four-circle diffractometer'
_diffrn_measurement_device_type 'XtaLAB AFC12 (RINC): Kappa single'
_diffrn_radiation_monochromator mirror
_diffrn_radiation_probe x-ray
_diffrn_radiation_type 'Mo K\a'
_diffrn_radiation_wavelength 0.71073
_diffrn_reflns_av_R_equivalents 0.0558
_diffrn_reflns_av_unetI/netI 0.0443
_diffrn_reflns_Laue_measured_fraction_full 0.997
_diffrn_reflns_Laue_measured_fraction_max 0.997
_diffrn_reflns_limit_h_max 5
_diffrn_reflns_limit_h_min -5
_diffrn_reflns_limit_k_max 11
_diffrn_reflns_limit_k_min -12
_diffrn_reflns_limit_l_max 53
_diffrn_reflns_limit_l_min -53
_diffrn_reflns_number 25032
_diffrn_reflns_point_group_measured_fraction_full 0.995
_diffrn_reflns_point_group_measured_fraction_max 0.995
_diffrn_reflns_theta_full 25.242
_diffrn_reflns_theta_max 25.341
_diffrn_reflns_theta_min 2.130
_diffrn_source 'micro-focus sealed X-ray tube'
_diffrn_source_type 'Rigaku (Mo) X-ray Source'
_exptl_absorpt_coefficient_mu 0.084
_exptl_absorpt_correction_T_max 1.000
_exptl_absorpt_correction_T_min 0.812
_exptl_absorpt_correction_type gaussian
_exptl_absorpt_process_details
;
CrysAlisPro 1.171.42.75a (Rigaku Oxford Diffraction, 2022)
Numerical absorption correction based on gaussian integration over
a multifaceted crystal model
Empirical absorption correction using spherical harmonics,
implemented in SCALE3 ABSPACK scaling algorithm.
;
_exptl_crystal_colour colourless
_exptl_crystal_density_diffrn 1.278
_exptl_crystal_description parallelepiped
_exptl_crystal_F_000 944
_exptl_crystal_recrystallization_method 'Re-crystallisation from solvent: deuterated chloroform'
_exptl_crystal_size_max 0.148
_exptl_crystal_size_mid 0.058
_exptl_crystal_size_min 0.027
_refine_diff_density_max 0.152
_refine_diff_density_min -0.159
_refine_diff_density_rms 0.033
_refine_ls_abs_structure_details
;
 Refined as an inversion twin.
;
_refine_ls_abs_structure_Flack 0.7(6)
_refine_ls_extinction_method none
_refine_ls_goodness_of_fit_ref 1.033
_refine_ls_hydrogen_treatment constr
_refine_ls_matrix_type full
_refine_ls_number_parameters 336
_refine_ls_number_reflns 4181
_refine_ls_number_restraints 37
_refine_ls_restrained_S_all 1.043
_refine_ls_R_factor_all 0.0536
_refine_ls_R_factor_gt 0.0405
_refine_ls_shift/su_max 0.000
_refine_ls_shift/su_mean 0.000
_refine_ls_structure_factor_coef Fsqd
_refine_ls_weighting_details 'w=1/[\s^2^(Fo^2^)+(0.0431P)^2^+0.2843P] where P=(Fo^2^+2Fc^2^)/3'
_refine_ls_weighting_scheme calc
_refine_ls_wR_factor_gt 0.0896
_refine_ls_wR_factor_ref 0.0948
_reflns_Friedel_coverage 0.675
_reflns_Friedel_fraction_full 0.992
_reflns_Friedel_fraction_max 0.992
_reflns_number_gt 3483
_reflns_number_total 4183
_reflns_threshold_expression 'I > 2\s(I)'
_cod_data_source_file d3cc00046j2.cif
_cod_data_source_block 3a-JG-SArN3-Mo-123K
_cod_depositor_comments 'Adding full bibliography for 7131267--7131268.cif.'
_cod_database_code 7131267
_shelx_space_group_comment
;
The symmetry employed for this shelxl refinement is uniquely defined
by the following loop, which should always be used as a source of
symmetry information in preference to the above space-group names.
They are only intended as comments.
;

loop_
_space_group_symop_operation_xyz
'x, y, z'
'-x+1/2, -y, z+1/2'
'-x, y+1/2, -z+1/2'
'x+1/2, -y+1/2, -z'

loop_
_atom_site_label
_atom_site_type_symbol
_atom_site_fract_x
_atom_site_fract_y
_atom_site_fract_z
_atom_site_U_iso_or_equiv
_atom_site_adp_type
_atom_site_occupancy
_atom_site_site_symmetry_order
_atom_site_calc_flag
_atom_site_refinement_flags_posn
_atom_site_refinement_flags_adp
_atom_site_refinement_flags_occupancy
_atom_site_disorder_assembly
_atom_site_disorder_group
C1 C 0.5741(5) 0.3823(2) 0.35229(5) 0.0303(6) Uani 1 1 d . . . . .
H1 H 0.436667 0.416148 0.366844 0.036 Uiso 1 1 calc R U . . .
C2 C 0.6742(5) 0.2575(2) 0.36537(5) 0.0294(6) Uani 1 1 d . . . . .
H2 H 0.798204 0.274491 0.382717 0.035 Uiso 1 1 calc R U . . .
C3 C 0.8272(5) 0.1798(2) 0.34190(5) 0.0318(6) Uani 1 1 d . . . . .
H3 H 0.996695 0.227805 0.336460 0.038 Uiso 1 1 calc R U . . .
C4 C 0.6558(5) 0.1668(2) 0.31363(6) 0.0333(6) Uani 1 1 d . . . . .
H4A H 0.761827 0.120798 0.298196 0.040 Uiso 1 1 calc R U . . .
H4B H 0.487784 0.117577 0.318020 0.040 Uiso 1 1 calc R U . . .
C5 C 0.5778(5) 0.2966(2) 0.30201(5) 0.0287(6) Uani 1 1 d . . . . .
H5 H 0.749515 0.344045 0.297125 0.034 Uiso 1 1 calc R U . . .
O6 O 0.4289(3) 0.36568(16) 0.32461(3) 0.0307(4) Uani 1 1 d . . . . .
C7 C 0.7948(6) 0.4833(2) 0.34959(5) 0.0324(6) Uani 1 1 d . . . . .
H7A H 0.945180 0.453844 0.336448 0.039 Uiso 1 1 calc R U . . .
H7B H 0.717054 0.561970 0.341091 0.039 Uiso 1 1 calc R U . . .
O8 O 0.4477(3) 0.18288(17) 0.37497(4) 0.0362(4) Uani 1 1 d . . . . .
N9 N 0.9155(5) 0.0562(2) 0.35403(5) 0.0420(6) Uani 1 1 d . . . . .
C10 C 0.3947(5) 0.2955(2) 0.27457(5) 0.0305(6) Uani 1 1 d . . . . .
C11 C 0.3761(6) 0.1901(3) 0.25601(6) 0.0402(7) Uani 1 1 d . . . . .
H11 H 0.479340 0.116379 0.260587 0.048 Uiso 1 1 calc R U . . .
C12 C 0.2076(6) 0.1914(3) 0.23079(6) 0.0456(7) Uani 1 1 d . . . . .
H12 H 0.199370 0.118606 0.218395 0.055 Uiso 1 1 calc R U . . .
C13 C 0.0534(6) 0.2957(3) 0.22346(5) 0.0379(7) Uani 1 1 d . . . . .
C14 C 0.0755(6) 0.4009(3) 0.24169(6) 0.0386(7) Uani 1 1 d . . . . .
H14 H -0.026102 0.474834 0.236938 0.046 Uiso 1 1 calc R U . . .
C15 C 0.2434(6) 0.4006(3) 0.26683(6) 0.0353(6) Uani 1 1 d . . . . .
H15 H 0.253957 0.474309 0.278910 0.042 Uiso 1 1 calc R U . . .
C16 C -0.1365(6) 0.2959(3) 0.19651(6) 0.0525(8) Uani 1 1 d . . . . .
H16A H -0.128295 0.213455 0.186570 0.079 Uiso 1 1 calc R U . . .
H16B H -0.078800 0.362038 0.182507 0.079 Uiso 1 1 calc R U . . .
H16C H -0.324888 0.312475 0.203089 0.079 Uiso 1 1 calc R U . . .
O17 O 0.8937(4) 0.50499(16) 0.37910(4) 0.0371(4) Uani 1 1 d . . . . .
C18 C 1.0445(6) 0.6195(3) 0.38227(6) 0.0397(7) Uani 1 1 d . . . . .
H18A H 0.928406 0.692300 0.376463 0.048 Uiso 1 1 calc R U . . .
H18B H 1.207282 0.617984 0.369041 0.048 Uiso 1 1 calc R U . . .
C20 C 0.3602(5) 0.2101(3) 0.40502(6) 0.0430(7) Uani 1 1 d . . . . .
H20A H 0.187331 0.164072 0.409097 0.052 Uiso 1 1 calc R U . . .
H20B H 0.321744 0.301702 0.406777 0.052 Uiso 1 1 calc R U . . .
C21 C 0.5704(6) 0.1735(3) 0.42818(6) 0.0404(7) Uani 1 1 d . . . . .
C19 C 1.1328(5) 0.6329(2) 0.41422(6) 0.0336(6) Uani 1 1 d D . . . .
C22 C 1.2446(12) 0.7479(5) 0.42345(11) 0.0421(16) Uani 0.543(5) 1 d D . P A 1
H22 H 1.267212 0.814734 0.409468 0.051 Uiso 0.543(5) 1 calc R U P A 1
C23 C 1.3229(13) 0.7650(6) 0.45310(11) 0.0468(17) Uani 0.543(5) 1 d D . P A 1
H23 H 1.391932 0.844168 0.459705 0.056 Uiso 0.543(5) 1 calc R U P A 1
C22B C 1.3881(14) 0.6716(7) 0.42136(14) 0.0407(17) Uani 0.457(5) 1 d D . P A 2
H22B H 1.512071 0.691976 0.405691 0.049 Uiso 0.457(5) 1 calc R U P A 2
C23B C 1.4756(15) 0.6826(7) 0.45046(15) 0.049(2) Uani 0.457(5) 1 d D . P A 2
H23B H 1.660810 0.704515 0.454577 0.059 Uiso 0.457(5) 1 calc R U P A 2
C24 C 1.2980(6) 0.6621(3) 0.47333(7) 0.0473(8) Uani 1 1 d D . . . .
H24 H 1.357356 0.670683 0.493463 0.057 Uiso 0.543(5) 1 calc R U P A 1
H24A H 1.352503 0.678909 0.493337 0.057 Uiso 0.457(5) 1 calc R U P A 2
C25 C 1.1907(15) 0.5539(5) 0.46383(13) 0.0472(17) Uani 0.543(5) 1 d D . P A 1
H25 H 1.166534 0.486442 0.477609 0.057 Uiso 0.543(5) 1 calc R U P A 1
C26 C 1.1138(15) 0.5371(5) 0.43442(12) 0.0473(17) Uani 0.543(5) 1 d D . P A 1
H26 H 1.046167 0.457198 0.428143 0.057 Uiso 0.543(5) 1 calc R U P A 1
C25B C 1.0360(18) 0.6166(8) 0.46741(14) 0.048(2) Uani 0.457(5) 1 d . . P A 2
H25B H 0.917768 0.593834 0.483410 0.058 Uiso 0.457(5) 1 calc R U P A 2
C26B C 0.9476(14) 0.6046(7) 0.43794(13) 0.0408(18) Uani 0.457(5) 1 d . . P A 2
H26B H 0.765777 0.577785 0.433691 0.049 Uiso 0.457(5) 1 calc R U P A 2
C27 C 0.6783(6) 0.2608(3) 0.44781(6) 0.0490(8) Uani 1 1 d . . . . .
H27 H 0.618568 0.346229 0.446959 0.059 Uiso 1 1 calc R U . . .
C28 C 0.8734(6) 0.2252(4) 0.46882(7) 0.0548(9) Uani 1 1 d . . . . .
H28 H 0.945977 0.286447 0.482185 0.066 Uiso 1 1 calc R U . . .
C29 C 0.9613(7) 0.1036(4) 0.47043(7) 0.0561(9) Uani 1 1 d . . . . .
H29 H 1.094366 0.079777 0.484893 0.067 Uiso 1 1 calc R U . . .
C30 C 0.8565(8) 0.0149(3) 0.45099(7) 0.0638(10) Uani 1 1 d . . . . .
H30 H 0.918024 -0.070232 0.451856 0.077 Uiso 1 1 calc R U . . .
C31 C 0.6607(7) 0.0506(3) 0.43014(7) 0.0555(9) Uani 1 1 d . . . . .
H31 H 0.587369 -0.011154 0.416934 0.067 Uiso 1 1 calc R U . . .
N32 N 0.7375(5) -0.0266(2) 0.35562(5) 0.0432(6) Uani 1 1 d . . . . .
N33 N 0.6004(6) -0.1132(2) 0.35813(6) 0.0560(7) Uani 1 1 d . . . . .

loop_
_atom_site_aniso_label
_atom_site_aniso_U_11
_atom_site_aniso_U_22
_atom_site_aniso_U_33
_atom_site_aniso_U_23
_atom_site_aniso_U_13
_atom_site_aniso_U_12
C1 0.0257(13) 0.0414(14) 0.0239(12) -0.0002(11) -0.0005(11) 0.0036(12)
C2 0.0229(13) 0.0388(14) 0.0264(13) 0.0043(11) -0.0030(11) -0.0028(11)
C3 0.0280(14) 0.0363(14) 0.0312(13) 0.0011(11) -0.0037(11) 0.0033(12)
C4 0.0285(14) 0.0390(15) 0.0324(14) -0.0023(12) -0.0029(12) 0.0014(12)
C5 0.0240(13) 0.0364(14) 0.0257(12) -0.0012(10) 0.0023(11) -0.0038(11)
O6 0.0239(9) 0.0438(10) 0.0244(9) -0.0003(8) -0.0021(8) 0.0047(8)
C7 0.0349(15) 0.0358(14) 0.0266(14) -0.0003(11) -0.0042(12) 0.0043(12)
O8 0.0282(9) 0.0508(11) 0.0296(9) 0.0070(8) -0.0013(8) -0.0077(9)
N9 0.0373(13) 0.0361(13) 0.0525(15) 0.0003(11) -0.0146(12) 0.0032(11)
C10 0.0243(13) 0.0417(15) 0.0255(13) 0.0038(11) 0.0031(11) -0.0044(12)
C11 0.0447(16) 0.0439(16) 0.0319(14) -0.0021(12) -0.0065(13) 0.0012(14)
C12 0.0545(19) 0.0498(18) 0.0325(15) -0.0038(13) -0.0059(14) -0.0062(16)
C13 0.0338(15) 0.0535(18) 0.0265(13) 0.0072(13) 0.0001(12) -0.0107(14)
C14 0.0358(15) 0.0474(17) 0.0325(14) 0.0103(12) 0.0003(13) 0.0022(14)
C15 0.0365(15) 0.0393(15) 0.0301(14) 0.0026(12) -0.0026(12) -0.0023(13)
C16 0.0476(18) 0.078(2) 0.0323(15) 0.0092(15) -0.0078(13) -0.0132(17)
O17 0.0449(11) 0.0373(10) 0.0292(9) -0.0011(8) -0.0070(9) -0.0043(9)
C18 0.0509(17) 0.0294(14) 0.0387(15) -0.0012(12) -0.0071(14) 0.0011(13)
C20 0.0310(15) 0.067(2) 0.0305(14) 0.0111(14) 0.0026(12) -0.0064(14)
C21 0.0323(15) 0.0612(19) 0.0276(14) 0.0109(13) 0.0038(12) -0.0079(14)
C19 0.0383(16) 0.0302(14) 0.0325(14) -0.0027(11) -0.0023(12) 0.0049(12)
C22 0.047(4) 0.041(3) 0.038(3) 0.007(3) -0.002(3) -0.003(3)
C23 0.057(4) 0.047(4) 0.036(3) -0.005(3) -0.008(3) -0.016(3)
C22B 0.034(4) 0.045(4) 0.042(4) -0.004(3) 0.012(3) -0.004(3)
C23B 0.035(4) 0.064(5) 0.049(4) -0.021(4) -0.005(3) 0.000(4)
C24 0.051(2) 0.058(2) 0.0333(16) -0.0031(14) -0.0093(15) 0.0008(15)
C25 0.072(5) 0.030(3) 0.040(3) 0.003(3) -0.007(3) 0.003(3)
C26 0.070(5) 0.030(3) 0.042(3) -0.001(2) -0.013(3) 0.001(3)
C25B 0.061(5) 0.054(5) 0.031(4) -0.005(3) 0.009(3) -0.015(4)
C26B 0.035(4) 0.046(4) 0.042(4) -0.005(3) 0.003(3) -0.007(4)
C27 0.0407(17) 0.068(2) 0.0382(16) -0.0030(16) 0.0011(14) 0.0024(16)
C28 0.0471(19) 0.081(2) 0.0360(16) -0.0070(16) -0.0042(14) -0.0008(18)
C29 0.0500(19) 0.085(3) 0.0329(16) 0.0165(17) -0.0093(14) -0.0084(19)
C30 0.078(3) 0.059(2) 0.055(2) 0.0206(17) -0.0225(19) -0.0101(19)
C31 0.064(2) 0.058(2) 0.0436(18) 0.0129(15) -0.0176(17) -0.0192(18)
N32 0.0468(15) 0.0389(14) 0.0439(14) 0.0036(11) -0.0159(12) 0.0079(12)
N33 0.0634(18) 0.0407(15) 0.0638(18) 0.0086(13) -0.0180(15) -0.0039(14)

loop_
_atom_type_symbol
_atom_type_description
_atom_type_scat_dispersion_real
_atom_type_scat_dispersion_imag
_atom_type_scat_source
C C 0.0033 0.0016 'International Tables Vol C Tables 4.2.6.8 and 6.1.1.4'
H H 0.0000 0.0000 'International Tables Vol C Tables 4.2.6.8 and 6.1.1.4'
N N 0.0061 0.0033 'International Tables Vol C Tables 4.2.6.8 and 6.1.1.4'
O O 0.0106 0.0060 'International Tables Vol C Tables 4.2.6.8 and 6.1.1.4'

loop_
_exptl_crystal_face_index_h
_exptl_crystal_face_index_k
_exptl_crystal_face_index_l
_exptl_crystal_face_perp_dist
0 2 -1 0.0234
-2 0 5 0.0761
0 -5 3 0.0308
2 0 -5 0.0592
0 0 -1 0.0183
0 0 1 0.0083

loop_
_geom_angle_atom_site_label_1
_geom_angle_atom_site_label_2
_geom_angle_atom_site_label_3
_geom_angle
_geom_angle_site_symmetry_1
_geom_angle_site_symmetry_3
_geom_angle_publ_flag
O6 C1 C7 111.47(19) . . ?
O6 C1 C2 112.4(2) . . ?
C7 C1 C2 114.4(2) . . ?
O6 C1 H1 105.9 . . ?
C7 C1 H1 105.9 . . ?
C2 C1 H1 105.9 . . ?
O8 C2 C1 110.3(2) . . ?
O8 C2 C3 106.7(2) . . ?
C1 C2 C3 111.0(2) . . ?
O8 C2 H2 109.6 . . ?
C1 C2 H2 109.6 . . ?
C3 C2 H2 109.6 . . ?
N9 C3 C4 112.6(2) . . ?
N9 C3 C2 111.4(2) . . ?
C4 C3 C2 110.6(2) . . ?
N9 C3 H3 107.3 . . ?
C4 C3 H3 107.3 . . ?
C2 C3 H3 107.3 . . ?
C5 C4 C3 109.9(2) . . ?
C5 C4 H4A 109.7 . . ?
C3 C4 H4A 109.7 . . ?
C5 C4 H4B 109.7 . . ?
C3 C4 H4B 109.7 . . ?
H4A C4 H4B 108.2 . . ?
O6 C5 C4 110.15(19) . . ?
O6 C5 C10 105.90(19) . . ?
C4 C5 C10 114.7(2) . . ?
O6 C5 H5 108.6 . . ?
C4 C5 H5 108.6 . . ?
C10 C5 H5 108.6 . . ?
C1 O6 C5 114.70(17) . . ?
O17 C7 C1 106.2(2) . . ?
O17 C7 H7A 110.5 . . ?
C1 C7 H7A 110.5 . . ?
O17 C7 H7B 110.5 . . ?
C1 C7 H7B 110.5 . . ?
H7A C7 H7B 108.7 . . ?
C2 O8 C20 113.6(2) . . ?
N32 N9 C3 116.3(2) . . ?
C15 C10 C11 117.5(2) . . ?
C15 C10 C5 120.8(2) . . ?
C11 C10 C5 121.7(2) . . ?
C10 C11 C12 120.8(3) . . ?
C10 C11 H11 119.6 . . ?
C12 C11 H11 119.6 . . ?
C13 C12 C11 121.6(3) . . ?
C13 C12 H12 119.2 . . ?
C11 C12 H12 119.2 . . ?
C12 C13 C14 117.5(2) . . ?
C12 C13 C16 121.6(3) . . ?
C14 C13 C16 120.9(3) . . ?
C13 C14 C15 121.4(3) . . ?
C13 C14 H14 119.3 . . ?
C15 C14 H14 119.3 . . ?
C10 C15 C14 121.3(2) . . ?
C10 C15 H15 119.3 . . ?
C14 C15 H15 119.3 . . ?
C13 C16 H16A 109.5 . . ?
C13 C16 H16B 109.5 . . ?
H16A C16 H16B 109.5 . . ?
C13 C16 H16C 109.5 . . ?
H16A C16 H16C 109.5 . . ?
H16B C16 H16C 109.5 . . ?
C7 O17 C18 113.83(19) . . ?
O17 C18 C19 108.9(2) . . ?
O17 C18 H18A 109.9 . . ?
C19 C18 H18A 109.9 . . ?
O17 C18 H18B 109.9 . . ?
C19 C18 H18B 109.9 . . ?
H18A C18 H18B 108.3 . . ?
O8 C20 C21 112.9(2) . . ?
O8 C20 H20A 109.0 . . ?
C21 C20 H20A 109.0 . . ?
O8 C20 H20B 109.0 . . ?
C21 C20 H20B 109.0 . . ?
H20A C20 H20B 107.8 . . ?
C31 C21 C27 118.1(3) . . ?
C31 C21 C20 120.3(3) . . ?
C27 C21 C20 121.6(3) . . ?
C26 C19 C22 118.6(4) . . ?
C22B C19 C26B 118.2(4) . . ?
C22B C19 C18 121.3(4) . . ?
C26 C19 C18 122.9(3) . . ?
C22 C19 C18 118.5(3) . . ?
C26B C19 C18 120.5(3) . . ?
C23 C22 C19 120.1(4) . . ?
C23 C22 H22 119.9 . . ?
C19 C22 H22 119.9 . . ?
C22 C23 C24 119.0(5) . . ?
C22 C23 H23 120.5 . . ?
C24 C23 H23 120.5 . . ?
C19 C22B C23B 122.4(6) . . ?
C19 C22B H22B 118.8 . . ?
C23B C22B H22B 118.8 . . ?
C24 C23B C22B 120.1(6) . . ?
C24 C23B H23B 119.9 . . ?
C22B C23B H23B 119.9 . . ?
C23B C24 C25B 119.8(4) . . ?
C25 C24 C23 119.3(4) . . ?
C25 C24 H24 120.3 . . ?
C23 C24 H24 120.3 . . ?
C23B C24 H24A 120.1 . . ?
C25B C24 H24A 120.1 . . ?
C24 C25 C26 121.5(5) . . ?
C24 C25 H25 119.2 . . ?
C26 C25 H25 119.2 . . ?
C19 C26 C25 121.3(5) . . ?
C19 C26 H26 119.4 . . ?
C25 C26 H26 119.4 . . ?
C24 C25B C26B 119.8(6) . . ?
C24 C25B H25B 120.1 . . ?
C26B C25B H25B 120.1 . . ?
C25B C26B C19 119.3(6) . . ?
C25B C26B H26B 120.3 . . ?
C19 C26B H26B 120.3 . . ?
C21 C27 C28 120.7(3) . . ?
C21 C27 H27 119.7 . . ?
C28 C27 H27 119.7 . . ?
C29 C28 C27 120.6(3) . . ?
C29 C28 H28 119.7 . . ?
C27 C28 H28 119.7 . . ?
C28 C29 C30 119.6(3) . . ?
C28 C29 H29 120.2 . . ?
C30 C29 H29 120.2 . . ?
C29 C30 C31 119.6(3) . . ?
C29 C30 H30 120.2 . . ?
C31 C30 H30 120.2 . . ?
C21 C31 C30 121.3(3) . . ?
C21 C31 H31 119.3 . . ?
C30 C31 H31 119.3 . . ?
N33 N32 N9 171.1(3) . . ?

loop_
_geom_bond_atom_site_label_1
_geom_bond_atom_site_label_2
_geom_bond_distance
_geom_bond_site_symmetry_2
_geom_bond_publ_flag
C1 O6 1.437(3) . ?
C1 C7 1.521(4) . ?
C1 C2 1.525(3) . ?
C1 H1 1.0000 . ?
C2 O8 1.423(3) . ?
C2 C3 1.527(3) . ?
C2 H2 1.0000 . ?
C3 N9 1.479(3) . ?
C3 C4 1.522(3) . ?
C3 H3 1.0000 . ?
C4 C5 1.516(3) . ?
C4 H4A 0.9900 . ?
C4 H4B 0.9900 . ?
C5 O6 1.443(3) . ?
C5 C10 1.517(3) . ?
C5 H5 1.0000 . ?
C7 O17 1.424(3) . ?
C7 H7A 0.9900 . ?
C7 H7B 0.9900 . ?
O8 C20 1.439(3) . ?
N9 N32 1.236(3) . ?
C10 C15 1.378(4) . ?
C10 C11 1.393(4) . ?
C11 C12 1.395(4) . ?
C11 H11 0.9500 . ?
C12 C13 1.374(4) . ?
C12 H12 0.9500 . ?
C13 C14 1.384(4) . ?
C13 C16 1.519(4) . ?
C14 C15 1.390(4) . ?
C14 H14 0.9500 . ?
C15 H15 0.9500 . ?
C16 H16A 0.9800 . ?
C16 H16B 0.9800 . ?
C16 H16C 0.9800 . ?
O17 C18 1.424(3) . ?
C18 C19 1.499(4) . ?
C18 H18A 0.9900 . ?
C18 H18B 0.9900 . ?
C20 C21 1.508(4) . ?
C20 H20A 0.9900 . ?
C20 H20B 0.9900 . ?
C21 C31 1.375(4) . ?
C21 C27 1.379(4) . ?
C19 C22B 1.348(7) . ?
C19 C26 1.361(6) . ?
C19 C22 1.395(6) . ?
C19 C26B 1.425(7) . ?
C22 C23 1.391(6) . ?
C22 H22 0.9500 . ?
C23 C24 1.420(6) . ?
C23 H23 0.9500 . ?
C22B C23B 1.375(8) . ?
C22B H22B 0.9500 . ?
C23B C24 1.358(8) . ?
C23B H23B 0.9500 . ?
C24 C25 1.329(6) . ?
C24 C25B 1.390(8) . ?
C24 H24 0.9500 . ?
C24 H24A 0.9500 . ?
C25 C26 1.379(7) . ?
C25 H25 0.9500 . ?
C26 H26 0.9500 . ?
C25B C26B 1.393(9) . ?
C25B H25B 0.9500 . ?
C26B H26B 0.9500 . ?
C27 C28 1.389(4) . ?
C27 H27 0.9500 . ?
C28 C29 1.358(5) . ?
C28 H28 0.9500 . ?
C29 C30 1.377(5) . ?
C29 H29 0.9500 . ?
C30 C31 1.387(4) . ?
C30 H30 0.9500 . ?
C31 H31 0.9500 . ?
N32 N33 1.139(3) . ?

loop_
_geom_hbond_atom_site_label_D
_geom_hbond_atom_site_label_H
_geom_hbond_atom_site_label_A
_geom_hbond_distance_DH
_geom_hbond_distance_HA
_geom_hbond_distance_DA
_geom_hbond_angle_DHA
_geom_hbond_site_symmetry_A
_geom_hbond_publ_flag
C3 H3 O6 1.00 2.62 3.615(3) 176.1 1_655 yes
C7 H7A O6 0.99 2.59 3.515(3) 155.4 1_655 yes

loop_
_geom_torsion_atom_site_label_1
_geom_torsion_atom_site_label_2
_geom_torsion_atom_site_label_3
_geom_torsion_atom_site_label_4
_geom_torsion
_geom_torsion_site_symmetry_1
_geom_torsion_site_symmetry_2
_geom_torsion_site_symmetry_3
_geom_torsion_site_symmetry_4
_geom_torsion_publ_flag
O6 C1 C2 O8 -68.1(3) . . . . ?
C7 C1 C2 O8 163.4(2) . . . . ?
O6 C1 C2 C3 50.0(3) . . . . ?
C7 C1 C2 C3 -78.4(3) . . . . ?
O8 C2 C3 N9 -57.4(2) . . . . ?
C1 C2 C3 N9 -177.7(2) . . . . ?
O8 C2 C3 C4 68.6(2) . . . . ?
C1 C2 C3 C4 -51.7(3) . . . . ?
N9 C3 C4 C5 -178.7(2) . . . . ?
C2 C3 C4 C5 55.9(3) . . . . ?
C3 C4 C5 O6 -57.9(3) . . . . ?
C3 C4 C5 C10 -177.27(19) . . . . ?
C7 C1 O6 C5 75.7(2) . . . . ?
C2 C1 O6 C5 -54.2(3) . . . . ?
C4 C5 O6 C1 58.0(2) . . . . ?
C10 C5 O6 C1 -177.40(18) . . . . ?
O6 C1 C7 O17 171.22(19) . . . . ?
C2 C1 C7 O17 -59.8(3) . . . . ?
C1 C2 O8 C20 -86.7(2) . . . . ?
C3 C2 O8 C20 152.6(2) . . . . ?
C4 C3 N9 N32 -46.2(3) . . . . ?
C2 C3 N9 N32 78.7(3) . . . . ?
O6 C5 C10 C15 39.0(3) . . . . ?
C4 C5 C10 C15 160.7(2) . . . . ?
O6 C5 C10 C11 -142.1(2) . . . . ?
C4 C5 C10 C11 -20.4(3) . . . . ?
C15 C10 C11 C12 -0.7(4) . . . . ?
C5 C10 C11 C12 -179.6(2) . . . . ?
C10 C11 C12 C13 -0.5(4) . . . . ?
C11 C12 C13 C14 1.4(4) . . . . ?
C11 C12 C13 C16 -178.2(2) . . . . ?
C12 C13 C14 C15 -1.2(4) . . . . ?
C16 C13 C14 C15 178.4(2) . . . . ?
C11 C10 C15 C14 0.9(4) . . . . ?
C5 C10 C15 C14 179.8(2) . . . . ?
C13 C14 C15 C10 0.1(4) . . . . ?
C1 C7 O17 C18 -163.4(2) . . . . ?
C7 O17 C18 C19 179.0(2) . . . . ?
C2 O8 C20 C21 -66.7(3) . . . . ?
O8 C20 C21 C31 -58.1(4) . . . . ?
O8 C20 C21 C27 121.7(3) . . . . ?
O17 C18 C19 C22B 136.9(4) . . . . ?
O17 C18 C19 C26 11.6(5) . . . . ?
O17 C18 C19 C22 -169.7(4) . . . . ?
O17 C18 C19 C26B -43.0(5) . . . . ?
C26 C19 C22 C23 -2.8(8) . . . . ?
C18 C19 C22 C23 178.5(5) . . . . ?
C19 C22 C23 C24 2.6(9) . . . . ?
C26B C19 C22B C23B 1.0(9) . . . . ?
C18 C19 C22B C23B -178.9(5) . . . . ?
C19 C22B C23B C24 -4.3(11) . . . . ?
C22B C23B C24 C25B 7.1(10) . . . . ?
C22 C23 C24 C25 -2.6(9) . . . . ?
C23 C24 C25 C26 2.8(10) . . . . ?
C22 C19 C26 C25 3.0(9) . . . . ?
C18 C19 C26 C25 -178.4(5) . . . . ?
C24 C25 C26 C19 -3.1(11) . . . . ?
C23B C24 C25B C26B -6.6(10) . . . . ?
C24 C25B C26B C19 3.3(11) . . . . ?
C22B C19 C26B C25B -0.5(9) . . . . ?
C18 C19 C26B C25B 179.3(6) . . . . ?
C31 C21 C27 C28 0.3(4) . . . . ?
C20 C21 C27 C28 -179.5(2) . . . . ?
C21 C27 C28 C29 -0.1(4) . . . . ?
C27 C28 C29 C30 0.2(5) . . . . ?
C28 C29 C30 C31 -0.5(5) . . . . ?
C27 C21 C31 C30 -0.6(5) . . . . ?
C20 C21 C31 C30 179.1(3) . . . . ?
C29 C30 C31 C21 0.8(5) . . . . ?
